data_4111279
loop_
_publ_author_name
'Takuya Shiga'
'Hisashi \=Okawa'
'Susumu Kitagawa'
'Masaaki Ohba'

_publ_section_title
;
 Stepwise Synthesis and Magnetic Control of Trimetallic Magnets
 [Co2Ln(L)2(H2O)4][Cr(CN)6].nH2O (Ln = La, Gd; H2L =
 2,6-Di(acetoacetyl)pyridine) with 3-D Pillared-Layer Structure
;
_journal_name_full 'Journal of the American Chemical Society'
_journal_page_first 16426
_journal_page_last 16427
_journal_paper_doi 10.1021/ja066434x
_journal_volume 128
_journal_year 2006
_chemical_formula_moiety 'C30 H38 Co2 La N5 O21 '
_chemical_formula_sum 'C30 H38 Co2 La N5 O21'
_chemical_formula_weight 1061.42
_space_group_IT_number 14
_symmetry_cell_setting monoclinic
_symmetry_Int_Tables_number 14
_symmetry_space_group_name_Hall '-P 2ybc'
_symmetry_space_group_name_H-M 'P 1 21/c 1'
_cell_angle_alpha 90
_cell_angle_beta 99.695(2)
_cell_angle_gamma 90
_cell_formula_units_Z 4
_cell_length_a 14.3459(8)
_cell_length_b 16.873(1)
_cell_length_c 16.545(1)
_cell_measurement_reflns_used 30150
_cell_measurement_temperature 183.2
_cell_measurement_theta_max 27.5
_cell_measurement_theta_min 1.7
_cell_volume 3947.7(4)
_computing_cell_refinement PROCESS-AUTO
_computing_data_collection PROCESS-AUTO
_computing_data_reduction 'teXsan Ver. 1.10'
_computing_publication_material 'teXsan Ver. 1.10'
_computing_structure_refinement 'teXsan Ver. 1.10'
_computing_structure_solution directMethod
_diffrn_measured_fraction_theta_full 0.9827
_diffrn_measured_fraction_theta_max 0.9827
_diffrn_measurement_device_type 'Rigaku RAXIS-RAPID Imaging Plate'
_diffrn_measurement_method \w
_diffrn_radiation_type 'Mo K\a'
_diffrn_radiation_wavelength 0.7107
_diffrn_reflns_av_R_equivalents 0.050
_diffrn_reflns_limit_h_max 18
_diffrn_reflns_limit_h_min 0
_diffrn_reflns_limit_k_max 21
_diffrn_reflns_limit_k_min 0
_diffrn_reflns_limit_l_max 21
_diffrn_reflns_limit_l_min -21
_diffrn_reflns_number 34832
_diffrn_reflns_theta_full 27.48
_diffrn_reflns_theta_max 27.48
_exptl_absorpt_coefficient_mu 1.979
_exptl_absorpt_correction_T_max 0.700
_exptl_absorpt_correction_T_min 0.444
_exptl_absorpt_correction_type multi-scan
_exptl_absorpt_process_details '(Higashi, 1995)'
_exptl_crystal_colour red
_exptl_crystal_density_diffrn 1.786
_exptl_crystal_description prism
_exptl_crystal_size_max 0.270
_exptl_crystal_size_mid 0.200
_exptl_crystal_size_min 0.180
_refine_diff_density_max 1.74
_refine_diff_density_min -1.06
_refine_ls_extinction_method none
_refine_ls_goodness_of_fit_ref 1.200
_refine_ls_hydrogen_treatment noref
_refine_ls_number_parameters 541
_refine_ls_number_reflns 8886
_refine_ls_R_factor_gt 0.0397
_refine_ls_shift/su_max 0.8161
_refine_ls_structure_factor_coef Fsqd
_refine_ls_weighting_details 'w = 1/[\s^2^(Fo^2^) + (0.06000(Max(Fo^2^,0) + 2Fc^2^)/3)^2^]'
_refine_ls_weighting_scheme calc
_refine_ls_wR_factor_ref 0.1226
_reflns_number_gt 6505
_reflns_number_total 8888
_reflns_threshold_expression F^2^>2.0\s(F^2^)
_cod_data_source_file ja066434xsi20060906_124924.cif
_cod_data_source_block '[Co2La(L)2(NO3)3(MeOH)4]'
_cod_original_formula_sum 'C30 H38 Co2 La N5 O21 '
_cod_database_code 4111279

loop_
_symmetry_equiv_pos_as_xyz
x,y,z
-x,1/2+y,1/2-z
-x,-y,-z
x,1/2-y,1/2+z

loop_
_atom_site_label
_atom_site_type_symbol
_atom_site_fract_x
_atom_site_fract_y
_atom_site_fract_z
_atom_site_U_iso_or_equiv
_atom_site_adp_type
_atom_site_occupancy
_atom_site_calc_flag
_atom_site_refinement_flags
La(1) La 0.25694(1) 0.11117(2) 0.26468(1) 0.02279(6) Uani 1.00 d .
Co(1) Co 0.01201(4) 0.13863(4) 0.30644(3) 0.0285(2) Uani 1.00 d .
Co(2) Co 0.49945(4) 0.13294(4) 0.22034(3) 0.0284(2) Uani 1.00 d .
O(1) O -0.0417(2) 0.1815(2) 0.4016(2) 0.0366(9) Uani 1.00 d .
O(2) O 0.1474(2) 0.1555(2) 0.3659(2) 0.0254(7) Uani 1.00 d .
O(3) O 0.4332(2) 0.1129(2) 0.3170(2) 0.0281(7) Uani 1.00 d .
O(4) O 0.6257(2) 0.1052(2) 0.2851(2) 0.0395(9) Uani 1.00 d .
O(5) O 0.5538(2) 0.1697(2) 0.1237(2) 0.0374(9) Uani 1.00 d .
O(6) O 0.3636(2) 0.1501(2) 0.1602(2) 0.0273(7) Uani 1.00 d .
O(7) O 0.0793(2) 0.1062(2) 0.2121(2) 0.0287(8) Uani 1.00 d .
O(8) O -0.1132(2) 0.1081(2) 0.2434(2) 0.044(1) Uani 1.00 d .
O(9) O 0.1955(2) -0.0086(2) 0.3398(2) 0.046(1) Uani 1.00 d .
O(10) O 0.3423(2) -0.0298(2) 0.3522(2) 0.048(1) Uani 1.00 d .
O(11) O 0.2534(3) -0.1173(2) 0.3960(3) 0.063(1) Uani 1.00 d .
O(12) O 0.2790(4) -0.0130(3) 0.1840(2) 0.079(1) Uani 1.00 d .
O(13) O 0.3033(6) -0.0583(6) 0.0774(3) 0.183(4) Uani 1.00 d .
O(14) O 0.1680(4) -0.0635(5) 0.1078(6) 0.196(4) Uani 1.00 d .
O(15) O 0.3233(2) 0.2614(2) 0.3033(2) 0.0381(9) Uani 1.00 d .
O(16) O 0.1891(2) 0.2573(2) 0.2215(2) 0.0382(9) Uani 1.00 d .
O(17) O 0.2506(3) 0.3710(2) 0.2625(2) 0.055(1) Uani 1.00 d .
O(18) O 0.0205(2) 0.0220(2) 0.3605(2) 0.047(1) Uani 1.00 d .
O(19) O -0.0008(2) 0.2551(2) 0.2551(2) 0.051(1) Uani 1.00 d .
O(20) O 0.4828(2) 0.0139(2) 0.1777(2) 0.048(1) Uani 1.00 d .
O(21) O 0.5132(2) 0.2532(2) 0.2634(2) 0.049(1) Uani 1.00 d .
N(1) N 0.3252(2) 0.1308(2) 0.4282(2) 0.0235(8) Uani 1.00 d .
N(2) N 0.1857(2) 0.1250(2) 0.0999(2) 0.0236(8) Uani 1.00 d .
N(3) N 0.2644(2) -0.0538(2) 0.3638(2) 0.0320(10) Uani 1.00 d .
N(4) N 0.2451(3) -0.0478(3) 0.1231(3) 0.046(1) Uani 1.00 d .
N(5) N 0.2541(3) 0.2989(2) 0.2622(2) 0.0331(10) Uani 1.00 d .
C(1) C -0.0549(3) 0.2162(3) 0.5352(3) 0.042(1) Uani 1.00 d .
C(2) C 0.0029(3) 0.1919(3) 0.4722(3) 0.030(1) Uani 1.00 d .
C(3) C 0.1022(3) 0.1809(3) 0.4962(2) 0.029(1) Uani 1.00 d .
C(4) C 0.1658(3) 0.1604(2) 0.4454(2) 0.0238(10) Uani 1.00 d .
C(5) C 0.2661(3) 0.1429(3) 0.4821(2) 0.0241(10) Uani 1.00 d .
C(6) C 0.2966(3) 0.1361(3) 0.5668(3) 0.038(1) Uani 1.00 d .
C(7) C 0.3894(3) 0.1171(3) 0.5958(3) 0.043(1) Uani 1.00 d .
C(8) C 0.4513(3) 0.1071(3) 0.5409(3) 0.035(1) Uani 1.00 d .
C(9) C 0.4169(3) 0.1147(3) 0.4567(2) 0.026(1) Uani 1.00 d .
C(10) C 0.4777(3) 0.1070(3) 0.3918(2) 0.026(1) Uani 1.00 d .
C(11) C 0.5742(3) 0.0974(3) 0.4147(3) 0.033(1) Uani 1.00 d .
C(12) C 0.6424(3) 0.0959(3) 0.3609(3) 0.036(1) Uani 1.00 d .
C(13) C 0.7444(3) 0.0825(5) 0.3980(4) 0.065(2) Uani 1.00 d .
C(14) C 0.5660(3) 0.2053(3) -0.0104(3) 0.039(1) Uani 1.00 d .
C(15) C 0.5086(3) 0.1819(3) 0.0535(3) 0.031(1) Uani 1.00 d .
C(16) C 0.4085(3) 0.1717(3) 0.0298(2) 0.030(1) Uani 1.00 d .
C(17) C 0.3450(3) 0.1540(3) 0.0805(2) 0.0243(10) Uani 1.00 d .
C(18) C 0.2435(3) 0.1368(3) 0.0447(2) 0.027(1) Uani 1.00 d .
C(19) C 0.2127(3) 0.1306(3) -0.0397(2) 0.032(1) Uani 1.00 d .
C(20) C 0.1186(3) 0.1114(3) -0.0665(3) 0.037(1) Uani 1.00 d .
C(21) C 0.0585(3) 0.0998(3) -0.0109(3) 0.032(1) Uani 1.00 d .
C(22) C 0.0947(3) 0.1078(2) 0.0717(2) 0.0244(10) Uani 1.00 d .
C(23) C 0.0344(3) 0.1005(2) 0.1374(2) 0.026(1) Uani 1.00 d .
C(24) C -0.0614(3) 0.0907(3) 0.1152(2) 0.031(1) Uani 1.00 d .
C(25) C -0.1304(3) 0.0933(3) 0.1683(3) 0.036(1) Uani 1.00 d .
C(26) C -0.2315(3) 0.0772(5) 0.1324(3) 0.067(2) Uani 1.00 d .
C(27) C -0.0541(7) -0.0373(7) 0.3330(10) 0.092(4) Uani 0.65 d P
C(27') C -0.024(2) -0.015(1) 0.420(2) 0.111(9) Uani 0.35 d P
C(28) C -0.0783(4) 0.3075(5) 0.2589(4) 0.070(2) Uani 1.00 d .
C(29) C 0.5446(5) -0.0282(4) 0.1372(5) 0.081(2) Uani 1.00 d .
C(30) C 0.5920(4) 0.3036(4) 0.2622(4) 0.059(2) Uani 1.00 d .
H(1) H -0.0141 0.2223 0.5863 0.0497 Uiso 1.00 calc .
H(2) H -0.1003 0.1763 0.5396 0.0497 Uiso 1.00 calc .
H(3) H -0.0856 0.2648 0.5195 0.0497 Uiso 1.00 calc .
H(4) H 0.1299 0.1840 0.5568 0.0417 Uiso 1.00 calc .
H(5) H 0.2501 0.1456 0.5991 0.0417 Uiso 1.00 calc .
H(6) H 0.4154 0.1142 0.6567 0.0417 Uiso 1.00 calc .
H(7) H 0.5183 0.0903 0.5562 0.0417 Uiso 1.00 calc .
H(8) H 0.6043 0.0906 0.4704 0.0417 Uiso 1.00 calc .
H(9) H 0.7470 0.0604 0.4522 0.0771 Uiso 1.00 calc .
H(10) H 0.7722 0.0457 0.3659 0.0771 Uiso 1.00 calc .
H(11) H 0.7772 0.1307 0.4020 0.0771 Uiso 1.00 calc .
H(12) H 0.5848 0.1517 -0.0395 0.0417 Uiso 1.00 calc .
H(13) H 0.5992 0.2534 0.0086 0.0417 Uiso 1.00 calc .
H(14) H 0.5259 0.2233 -0.0582 0.0417 Uiso 1.00 calc .
H(15) H 0.3816 0.1825 -0.0260 0.0417 Uiso 1.00 calc .
H(16) H 0.2587 0.1306 -0.0805 0.0417 Uiso 1.00 calc .
H(17) H 0.0964 0.1090 -0.1238 0.0417 Uiso 1.00 calc .
H(18) H -0.0082 0.0897 -0.0329 0.0417 Uiso 1.00 calc .
H(19) H -0.0878 0.0891 0.0611 0.0417 Uiso 1.00 calc .
H(20) H -0.2345 0.0604 0.0765 0.0750 Uiso 1.00 calc .
H(21) H -0.2561 0.0376 0.1623 0.0750 Uiso 1.00 calc .
H(22) H -0.2671 0.1249 0.1326 0.0750 Uiso 1.00 calc .
H(23) H 0.0825 0.0074 0.3622 0.0417 Uiso 1.00 calc .
H(24) H 0.0542 0.2786 0.2341 0.0417 Uiso 1.00 calc .
H(25) H -0.1147 0.2881 0.2983 0.0833 Uiso 1.00 calc .
H(26) H -0.0539 0.3588 0.2772 0.0833 Uiso 1.00 calc .
H(27) H -0.1169 0.3124 0.2076 0.0833 Uiso 1.00 calc .
H(28) H 0.4243 0.0087 0.1548 0.0417 Uiso 1.00 calc .
H(29) H 0.5304 -0.0850 0.1413 0.0871 Uiso 1.00 calc .
H(30) H 0.6077 -0.0205 0.1632 0.0871 Uiso 1.00 calc .
H(31) H 0.5361 -0.0147 0.0819 0.0871 Uiso 1.00 calc .
H(32) H 0.4493 0.2764 0.2754 0.0417 Uiso 1.00 calc .
H(33) H 0.6483 0.2746 0.2693 0.0706 Uiso 1.00 calc .
H(34) H 0.5949 0.3426 0.3050 0.0706 Uiso 1.00 calc .
H(35) H 0.5842 0.3315 0.2108 0.0706 Uiso 1.00 calc .

loop_
_atom_site_aniso_label
_atom_site_aniso_U_11
_atom_site_aniso_U_22
_atom_site_aniso_U_33
_atom_site_aniso_U_12
_atom_site_aniso_U_13
_atom_site_aniso_U_23
La(1) 0.0178(1) 0.0309(1) 0.0204(1) -0.00119(9) 0.00533(8) -0.00140(10)
Co(1) 0.0206(2) 0.0417(4) 0.0240(3) 0.0000(2) 0.0063(2) -0.0036(2)
Co(2) 0.0204(2) 0.0398(4) 0.0259(3) -0.0034(2) 0.0066(2) -0.0023(2)
O(1) 0.026(1) 0.052(2) 0.033(2) 0.005(1) 0.009(1) -0.005(1)
O(2) 0.019(1) 0.040(2) 0.019(1) 0.000(1) 0.0053(10) -0.003(1)
O(3) 0.022(1) 0.039(2) 0.023(1) -0.001(1) 0.003(1) 0.003(1)
O(4) 0.023(1) 0.061(2) 0.035(2) 0.000(1) 0.007(1) -0.002(2)
O(5) 0.028(1) 0.054(2) 0.030(2) -0.006(1) 0.006(1) 0.001(1)
O(6) 0.021(1) 0.041(2) 0.021(1) 0.001(1) 0.008(1) -0.002(1)
O(7) 0.021(1) 0.044(2) 0.022(1) -0.001(1) 0.005(1) -0.005(1)
O(8) 0.023(1) 0.078(3) 0.034(2) -0.006(2) 0.012(1) -0.012(2)
O(9) 0.031(2) 0.046(2) 0.063(2) 0.010(1) 0.015(2) 0.014(2)
O(10) 0.032(2) 0.051(2) 0.059(2) -0.003(2) 0.004(2) -0.004(2)
O(11) 0.083(3) 0.042(2) 0.060(3) -0.010(2) 0.001(2) 0.022(2)
O(12) 0.133(4) 0.046(3) 0.044(2) 0.034(3) -0.026(3) -0.016(2)
O(13) 0.230(8) 0.27(1) 0.052(3) 0.189(8) 0.016(4) -0.010(4)
O(14) 0.088(4) 0.167(7) 0.29(1) -0.085(5) -0.099(5) 0.144(7)
O(15) 0.038(2) 0.043(2) 0.033(2) -0.004(1) 0.007(1) -0.003(1)
O(16) 0.041(2) 0.036(2) 0.036(2) -0.003(1) 0.004(1) -0.002(1)
O(17) 0.089(3) 0.029(2) 0.046(2) -0.001(2) 0.006(2) -0.001(2)
O(18) 0.036(2) 0.040(2) 0.067(2) 0.000(2) 0.015(2) 0.008(2)
O(19) 0.039(2) 0.055(3) 0.061(2) 0.012(2) 0.018(2) 0.015(2)
O(20) 0.029(2) 0.050(2) 0.066(2) -0.003(1) 0.007(2) -0.020(2)
O(21) 0.042(2) 0.044(2) 0.066(2) -0.011(2) 0.020(2) -0.014(2)
N(1) 0.022(1) 0.027(2) 0.021(2) -0.002(1) 0.003(1) 0.002(1)
N(2) 0.022(1) 0.026(2) 0.024(2) 0.001(1) 0.008(1) -0.003(1)
N(3) 0.035(2) 0.028(2) 0.031(2) -0.002(2) 0.002(1) 0.001(2)
N(4) 0.049(2) 0.031(2) 0.052(3) 0.010(2) -0.010(2) -0.003(2)
N(5) 0.044(2) 0.031(2) 0.026(2) -0.004(2) 0.011(2) 0.000(2)
C(1) 0.034(2) 0.057(3) 0.038(3) -0.005(2) 0.017(2) -0.012(2)
C(2) 0.030(2) 0.035(2) 0.026(2) -0.005(2) 0.009(2) -0.004(2)
C(3) 0.028(2) 0.034(2) 0.025(2) -0.003(2) 0.008(2) -0.003(2)
C(4) 0.022(2) 0.026(2) 0.023(2) -0.004(2) 0.005(1) 0.002(2)
C(5) 0.025(2) 0.029(2) 0.019(2) -0.003(2) 0.006(1) -0.001(2)
C(6) 0.036(2) 0.057(3) 0.023(2) 0.003(2) 0.007(2) 0.001(2)
C(7) 0.034(2) 0.068(4) 0.026(2) 0.000(2) -0.002(2) -0.001(2)
C(8) 0.026(2) 0.052(3) 0.024(2) 0.004(2) -0.003(2) 0.004(2)
C(9) 0.023(2) 0.028(2) 0.027(2) -0.002(2) 0.001(2) 0.003(2)
C(10) 0.024(2) 0.028(2) 0.025(2) -0.001(2) 0.004(2) 0.001(2)
C(11) 0.025(2) 0.042(3) 0.031(2) 0.001(2) 0.002(2) 0.003(2)
C(12) 0.024(2) 0.049(3) 0.033(2) -0.001(2) 0.003(2) 0.001(2)
C(13) 0.023(2) 0.116(6) 0.056(4) 0.009(3) 0.004(2) 0.006(4)
C(14) 0.038(2) 0.047(3) 0.035(2) -0.005(2) 0.017(2) 0.003(2)
C(15) 0.031(2) 0.029(2) 0.035(2) 0.000(2) 0.014(2) 0.000(2)
C(16) 0.030(2) 0.037(3) 0.025(2) 0.001(2) 0.008(2) 0.003(2)
C(17) 0.023(2) 0.029(2) 0.022(2) 0.003(2) 0.007(1) -0.002(2)
C(18) 0.027(2) 0.030(2) 0.023(2) 0.003(2) 0.003(2) 0.001(2)
C(19) 0.034(2) 0.043(3) 0.020(2) 0.001(2) 0.006(2) -0.001(2)
C(20) 0.032(2) 0.058(3) 0.019(2) 0.002(2) 0.001(2) -0.006(2)
C(21) 0.025(2) 0.043(3) 0.028(2) -0.001(2) -0.001(2) -0.005(2)
C(22) 0.020(2) 0.030(2) 0.023(2) 0.001(2) 0.003(1) -0.003(2)
C(23) 0.024(2) 0.030(2) 0.024(2) 0.000(2) 0.007(2) -0.004(2)
C(24) 0.022(2) 0.046(3) 0.025(2) -0.004(2) 0.000(2) -0.005(2)
C(25) 0.024(2) 0.051(3) 0.033(2) -0.005(2) 0.005(2) -0.006(2)
C(26) 0.025(2) 0.128(6) 0.047(3) -0.015(3) 0.003(2) -0.023(4)
C(27) 0.048(5) 0.046(6) 0.18(1) -0.002(5) 0.026(7) 0.031(8)
C(27') 0.11(2) 0.08(2) 0.18(2) 0.06(1) 0.11(2) 0.11(2)
C(28) 0.069(4) 0.078(5) 0.065(4) 0.038(4) 0.019(3) 0.010(3)
C(29) 0.064(4) 0.051(4) 0.137(7) -0.004(3) 0.044(4) -0.027(4)
C(30) 0.065(4) 0.059(4) 0.054(3) -0.028(3) 0.014(3) -0.009(3)

loop_
_atom_type_symbol
_atom_type_description
_atom_type_scat_dispersion_real
_atom_type_scat_dispersion_imag
_atom_type_scat_source
C C 0.003 0.002
;International Tables for Crystallography
(1992, Vol. C, Tables 4.2.6.8 and 6.1.1.1)
;
H H 0.000 0.000
;International Tables for Crystallography
(1992, Vol. C, Table 6.1.1.2)
;
N N 0.006 0.003
;International Tables for Crystallography
(1992, Vol. C, Tables 4.2.6.8 and 6.1.1.1)
;
O O 0.011 0.006
;International Tables for Crystallography
(1992, Vol. C, Tables 4.2.6.8 and 6.1.1.1)
;
Co Co 0.349 0.972
;International Tables for Crystallography
(1992, Vol. C, Tables 4.2.6.8 and 6.1.1.1)
;
La La -0.287 2.452
;International Tables for Crystallography
(1992, Vol. C, Tables 4.2.6.8 and 6.1.1.1)
;

loop_
_geom_angle_atom_site_label_1
_geom_angle_atom_site_label_2
_geom_angle_atom_site_label_3
_geom_angle
_geom_angle_site_symmetry_2
_geom_angle_site_symmetry_3
_geom_angle_publ_flag
O(2) La(1) O(3) 117.06(9) 1_555 1_555 yes
O(2) La(1) O(6) 148.4(1) 1_555 1_555 yes
O(2) La(1) O(7) 63.31(8) 1_555 1_555 yes
O(2) La(1) O(9) 67.9(1) 1_555 1_555 yes
O(2) La(1) O(10) 99.36(9) 1_555 1_555 yes
O(2) La(1) O(12) 136.3(1) 1_555 1_555 yes
O(2) La(1) O(15) 78.87(9) 1_555 1_555 yes
O(2) La(1) O(16) 71.15(9) 1_555 1_555 yes
O(2) La(1) N(1) 58.77(9) 1_555 1_555 yes
O(2) La(1) N(2) 116.78(8) 1_555 1_555 yes
O(3) La(1) O(6) 63.58(8) 1_555 1_555 yes
O(3) La(1) O(7) 178.8(1) 1_555 1_555 yes
O(3) La(1) O(9) 104.17(9) 1_555 1_555 yes
O(3) La(1) O(10) 62.08(9) 1_555 1_555 yes
O(3) La(1) O(12) 89.1(1) 1_555 1_555 yes
O(3) La(1) O(15) 67.83(10) 1_555 1_555 yes
O(3) La(1) O(16) 111.99(10) 1_555 1_555 yes
O(3) La(1) N(1) 59.34(9) 1_555 1_555 yes
O(3) La(1) N(2) 121.36(9) 1_555 1_555 yes
O(6) La(1) O(7) 116.79(9) 1_555 1_555 yes
O(6) La(1) O(9) 143.6(1) 1_555 1_555 yes
O(6) La(1) O(10) 106.92(9) 1_555 1_555 yes
O(6) La(1) O(12) 73.5(1) 1_555 1_555 yes
O(6) La(1) O(15) 72.50(9) 1_555 1_555 yes
O(6) La(1) O(16) 79.54(10) 1_555 1_555 yes
O(6) La(1) N(1) 118.52(9) 1_555 1_555 yes
O(6) La(1) N(2) 58.57(9) 1_555 1_555 yes
O(7) La(1) O(9) 74.84(9) 1_555 1_555 yes
O(7) La(1) O(10) 116.79(9) 1_555 1_555 yes
O(7) La(1) O(12) 90.0(1) 1_555 1_555 yes
O(7) La(1) O(15) 113.37(10) 1_555 1_555 yes
O(7) La(1) O(16) 69.21(10) 1_555 1_555 yes
O(7) La(1) N(1) 120.77(9) 1_555 1_555 yes
O(7) La(1) N(2) 58.82(9) 1_555 1_555 yes
O(9) La(1) O(10) 44.27(9) 1_555 1_555 yes
O(9) La(1) O(12) 72.1(1) 1_555 1_555 yes
O(9) La(1) O(15) 137.5(1) 1_555 1_555 yes
O(9) La(1) O(16) 134.30(10) 1_555 1_555 yes
O(9) La(1) N(1) 73.5(1) 1_555 1_555 yes
O(9) La(1) N(2) 116.0(1) 1_555 1_555 yes
O(10) La(1) O(12) 60.8(1) 1_555 1_555 yes
O(10) La(1) O(15) 122.19(10) 1_555 1_555 yes
O(10) La(1) O(16) 165.73(10) 1_555 1_555 yes
O(10) La(1) N(1) 64.00(10) 1_555 1_555 yes
O(10) La(1) N(2) 127.56(10) 1_555 1_555 yes
O(12) La(1) O(15) 144.8(1) 1_555 1_555 yes
O(12) La(1) O(16) 133.4(1) 1_555 1_555 yes
O(12) La(1) N(1) 124.4(1) 1_555 1_555 yes
O(12) La(1) N(2) 66.8(1) 1_555 1_555 yes
O(15) La(1) O(16) 46.70(10) 1_555 1_555 yes
O(15) La(1) N(1) 66.77(10) 1_555 1_555 yes
O(15) La(1) N(2) 102.05(10) 1_555 1_555 yes
O(16) La(1) N(1) 101.74(10) 1_555 1_555 yes
O(16) La(1) N(2) 66.70(10) 1_555 1_555 yes
N(1) La(1) N(2) 168.2(1) 1_555 1_555 yes
O(1) Co(1) O(2) 91.8(1) 1_555 1_555 yes
O(1) Co(1) O(7) 172.7(1) 1_555 1_555 yes
O(1) Co(1) O(8) 94.2(1) 1_555 1_555 yes
O(1) Co(1) O(18) 90.3(1) 1_555 1_555 yes
O(1) Co(1) O(19) 87.8(1) 1_555 1_555 yes
O(2) Co(1) O(7) 82.6(1) 1_555 1_555 yes
O(2) Co(1) O(8) 172.1(1) 1_555 1_555 yes
O(2) Co(1) O(18) 86.8(1) 1_555 1_555 yes
O(2) Co(1) O(19) 94.3(1) 1_555 1_555 yes
O(7) Co(1) O(8) 91.8(1) 1_555 1_555 yes
O(7) Co(1) O(18) 94.1(1) 1_555 1_555 yes
O(7) Co(1) O(19) 87.8(1) 1_555 1_555 yes
O(8) Co(1) O(18) 87.9(1) 1_555 1_555 yes
O(8) Co(1) O(19) 91.2(2) 1_555 1_555 yes
O(18) Co(1) O(19) 177.9(1) 1_555 1_555 yes
O(3) Co(2) O(4) 92.4(1) 1_555 1_555 yes
O(3) Co(2) O(5) 170.6(1) 1_555 1_555 yes
O(3) Co(2) O(6) 82.7(1) 1_555 1_555 yes
O(3) Co(2) O(20) 93.6(1) 1_555 1_555 yes
O(3) Co(2) O(21) 85.7(1) 1_555 1_555 yes
O(4) Co(2) O(5) 93.5(1) 1_555 1_555 yes
O(4) Co(2) O(6) 173.3(1) 1_555 1_555 yes
O(4) Co(2) O(20) 89.9(1) 1_555 1_555 yes
O(4) Co(2) O(21) 91.1(1) 1_555 1_555 yes
O(5) Co(2) O(6) 92.0(1) 1_555 1_555 yes
O(5) Co(2) O(20) 93.7(1) 1_555 1_555 yes
O(5) Co(2) O(21) 86.9(1) 1_555 1_555 yes
O(6) Co(2) O(20) 85.9(1) 1_555 1_555 yes
O(6) Co(2) O(21) 93.1(1) 1_555 1_555 yes
O(20) Co(2) O(21) 178.8(1) 1_555 1_555 yes
Co(1) O(1) C(2) 125.7(3) 1_555 1_555 yes
La(1) O(2) Co(1) 106.2(1) 1_555 1_555 yes
La(1) O(2) C(4) 129.1(2) 1_555 1_555 yes
Co(1) O(2) C(4) 120.7(2) 1_555 1_555 yes
La(1) O(3) Co(2) 107.9(1) 1_555 1_555 yes
La(1) O(3) C(10) 128.9(2) 1_555 1_555 yes
Co(2) O(3) C(10) 123.1(2) 1_555 1_555 yes
Co(2) O(4) C(12) 124.8(3) 1_555 1_555 yes
Co(2) O(5) C(15) 125.8(3) 1_555 1_555 yes
La(1) O(6) Co(2) 105.1(1) 1_555 1_555 yes
La(1) O(6) C(17) 130.4(2) 1_555 1_555 yes
Co(2) O(6) C(17) 120.9(2) 1_555 1_555 yes
La(1) O(7) Co(1) 107.7(1) 1_555 1_555 yes
La(1) O(7) C(23) 129.4(2) 1_555 1_555 yes
Co(1) O(7) C(23) 121.7(2) 1_555 1_555 yes
Co(1) O(8) C(25) 125.6(3) 1_555 1_555 yes
La(1) O(9) N(3) 108.0(2) 1_555 1_555 yes
La(1) O(10) N(3) 91.7(3) 1_555 1_555 yes
La(1) O(12) N(4) 141.4(4) 1_555 1_555 yes
La(1) O(15) N(5) 97.2(2) 1_555 1_555 yes
La(1) O(16) N(5) 99.5(3) 1_555 1_555 yes
Co(1) O(18) C(27) 120.1(5) 1_555 1_555 yes
Co(1) O(18) C(27') 133.9(8) 1_555 1_555 yes
C(27) O(18) C(27') 61(1) 1_555 1_555 yes
Co(1) O(19) C(28) 124.5(4) 1_555 1_555 yes
Co(2) O(20) C(29) 126.6(4) 1_555 1_555 yes
Co(2) O(21) C(30) 126.3(3) 1_555 1_555 yes
La(1) N(1) C(5) 120.8(2) 1_555 1_555 yes
La(1) N(1) C(9) 119.1(3) 1_555 1_555 yes
C(5) N(1) C(9) 119.1(3) 1_555 1_555 yes
La(1) N(2) C(18) 121.0(2) 1_555 1_555 yes
La(1) N(2) C(22) 120.2(2) 1_555 1_555 yes
C(18) N(2) C(22) 118.0(3) 1_555 1_555 yes
O(9) N(3) O(10) 115.9(4) 1_555 1_555 yes
O(9) N(3) O(11) 121.1(4) 1_555 1_555 yes
O(10) N(3) O(11) 123.0(4) 1_555 1_555 yes
O(12) N(4) O(13) 111.5(6) 1_555 1_555 yes
O(12) N(4) O(14) 123.3(8) 1_555 1_555 yes
O(13) N(4) O(14) 125.0(8) 1_555 1_555 yes
O(15) N(5) O(16) 116.6(4) 1_555 1_555 yes
O(15) N(5) O(17) 121.5(4) 1_555 1_555 yes
O(16) N(5) O(17) 121.9(4) 1_555 1_555 yes
O(1) C(2) C(1) 115.7(4) 1_555 1_555 yes
O(1) C(2) C(3) 125.1(4) 1_555 1_555 yes
C(1) C(2) C(3) 119.1(4) 1_555 1_555 yes
C(2) C(3) C(4) 126.4(4) 1_555 1_555 yes
O(2) C(4) C(3) 126.0(3) 1_555 1_555 yes
O(2) C(4) C(5) 114.6(3) 1_555 1_555 yes
C(3) C(4) C(5) 119.4(3) 1_555 1_555 yes
N(1) C(5) C(4) 115.6(3) 1_555 1_555 yes
N(1) C(5) C(6) 121.7(4) 1_555 1_555 yes
C(4) C(5) C(6) 122.6(3) 1_555 1_555 yes
C(5) C(6) C(7) 119.2(4) 1_555 1_555 yes
C(6) C(7) C(8) 119.4(4) 1_555 1_555 yes
C(7) C(8) C(9) 119.0(4) 1_555 1_555 yes
N(1) C(9) C(8) 121.6(4) 1_555 1_555 yes
N(1) C(9) C(10) 114.7(3) 1_555 1_555 yes
C(8) C(9) C(10) 123.7(3) 1_555 1_555 yes
O(3) C(10) C(9) 115.1(3) 1_555 1_555 yes
O(3) C(10) C(11) 125.5(4) 1_555 1_555 yes
C(9) C(10) C(11) 119.3(4) 1_555 1_555 yes
C(10) C(11) C(12) 126.1(4) 1_555 1_555 yes
O(4) C(12) C(11) 126.1(4) 1_555 1_555 yes
O(4) C(12) C(13) 115.9(4) 1_555 1_555 yes
C(11) C(12) C(13) 118.0(4) 1_555 1_555 yes
O(5) C(15) C(14) 116.0(4) 1_555 1_555 yes
O(5) C(15) C(16) 125.0(4) 1_555 1_555 yes
C(14) C(15) C(16) 118.9(4) 1_555 1_555 yes
C(15) C(16) C(17) 126.7(4) 1_555 1_555 yes
O(6) C(17) C(16) 125.8(3) 1_555 1_555 yes
O(6) C(17) C(18) 114.1(3) 1_555 1_555 yes
C(16) C(17) C(18) 120.0(3) 1_555 1_555 yes
N(2) C(18) C(17) 115.3(3) 1_555 1_555 yes
N(2) C(18) C(19) 122.6(4) 1_555 1_555 yes
C(17) C(18) C(19) 122.1(4) 1_555 1_555 yes
C(18) C(19) C(20) 117.7(4) 1_555 1_555 yes
C(19) C(20) C(21) 120.4(4) 1_555 1_555 yes
C(20) C(21) C(22) 118.2(4) 1_555 1_555 yes
N(2) C(22) C(21) 123.1(4) 1_555 1_555 yes
N(2) C(22) C(23) 114.2(3) 1_555 1_555 yes
C(21) C(22) C(23) 122.7(3) 1_555 1_555 yes
O(7) C(23) C(22) 115.4(3) 1_555 1_555 yes
O(7) C(23) C(24) 125.4(4) 1_555 1_555 yes
C(22) C(23) C(24) 119.3(4) 1_555 1_555 yes
C(23) C(24) C(25) 126.7(4) 1_555 1_555 yes
O(8) C(25) C(24) 125.2(4) 1_555 1_555 yes
O(8) C(25) C(26) 116.5(4) 1_555 1_555 yes
C(24) C(25) C(26) 118.3(4) 1_555 1_555 yes
O(18) C(27) C(27') 56.7(9) 1_555 1_555 yes
O(18) C(27') C(27) 61.8(10) 1_555 1_555 yes

loop_
_geom_bond_atom_site_label_1
_geom_bond_atom_site_label_2
_geom_bond_distance
_geom_bond_publ_flag
La(1) O(2) 2.592(3) yes
La(1) O(3) 2.531(3) yes
La(1) O(6) 2.580(3) yes
La(1) O(7) 2.552(3) yes
La(1) O(9) 2.603(4) yes
La(1) O(10) 2.942(4) yes
La(1) O(12) 2.532(4) yes
La(1) O(15) 2.745(3) yes
La(1) O(16) 2.703(3) yes
La(1) N(1) 2.738(3) yes
La(1) N(2) 2.755(3) yes
Co(1) O(1) 2.002(3) yes
Co(1) O(2) 2.044(3) yes
Co(1) O(7) 2.044(3) yes
Co(1) O(8) 1.988(3) yes
Co(1) O(18) 2.156(4) yes
Co(1) O(19) 2.137(4) yes
Co(2) O(3) 2.022(3) yes
Co(2) O(4) 1.998(3) yes
Co(2) O(5) 1.993(3) yes
Co(2) O(6) 2.054(3) yes
Co(2) O(20) 2.128(4) yes
Co(2) O(21) 2.148(4) yes
O(1) C(2) 1.246(5) yes
O(2) C(4) 1.300(4) yes
O(3) C(10) 1.297(5) yes
O(4) C(12) 1.247(5) yes
O(5) C(15) 1.248(5) yes
O(6) C(17) 1.302(4) yes
O(7) C(23) 1.297(5) yes
O(8) C(25) 1.250(5) yes
O(9) N(3) 1.259(5) yes
O(10) N(3) 1.233(5) yes
O(11) N(3) 1.220(5) yes
O(12) N(4) 1.197(5) yes
O(13) N(4) 1.230(7) yes
O(14) N(4) 1.124(6) yes
O(15) N(5) 1.273(5) yes
O(16) N(5) 1.266(5) yes
O(17) N(5) 1.218(5) yes
O(18) C(27) 1.48(1) yes
O(18) C(27') 1.40(1) yes
O(19) C(28) 1.430(7) yes
O(20) C(29) 1.393(7) yes
O(21) C(30) 1.417(6) yes
N(1) C(5) 1.345(5) yes
N(1) C(9) 1.349(5) yes
N(2) C(18) 1.349(5) yes
N(2) C(22) 1.342(5) yes
C(1) C(2) 1.494(6) yes
C(2) C(3) 1.425(6) yes
C(3) C(4) 1.386(5) yes
C(4) C(5) 1.494(5) yes
C(5) C(6) 1.402(6) yes
C(6) C(7) 1.375(6) yes
C(7) C(8) 1.383(6) yes
C(8) C(9) 1.403(6) yes
C(9) C(10) 1.499(5) yes
C(10) C(11) 1.382(5) yes
C(11) C(12) 1.429(6) yes
C(12) C(13) 1.506(6) yes
C(14) C(15) 1.499(5) yes
C(15) C(16) 1.434(6) yes
C(16) C(17) 1.371(5) yes
C(17) C(18) 1.504(5) yes
C(18) C(19) 1.396(6) yes
C(19) C(20) 1.387(6) yes
C(20) C(21) 1.376(6) yes
C(21) C(22) 1.385(6) yes
C(22) C(23) 1.503(5) yes
C(23) C(24) 1.372(5) yes
C(24) C(25) 1.431(6) yes
C(25) C(26) 1.496(6) yes
C(27) C(27') 1.48(3) yes

loop_
_geom_contact_atom_site_label_1
_geom_contact_atom_site_label_2
_geom_contact_distance
_geom_contact_site_symmetry_2
La(1) O(2) 2.592(3) .
La(1) O(3) 2.531(3) .
La(1) O(6) 2.580(3) .
La(1) O(7) 2.552(3) .
La(1) O(9) 2.603(4) .
La(1) O(10) 2.942(4) .
La(1) O(12) 2.532(4) .
La(1) O(15) 2.745(3) .
La(1) O(16) 2.703(3) .
La(1) N(1) 2.738(3) .
La(1) N(2) 2.755(3) .
O(1) C(13) 3.485(7) 1_455
O(4) C(26) 3.542(6) 1_655
O(5) C(26) 3.434(7) 1_655
O(8) C(13) 3.558(6) 1_455
O(10) C(8) 3.441(5) 3_656
O(11) C(13) 3.453(7) 3_656
O(11) C(28) 3.510(7) 2_545
O(13) C(14) 3.403(8) 3_655
O(13) C(26) 3.464(8) 3_555
O(14) C(21) 3.428(6) 3_555
O(14) C(28) 3.495(9) 2_545
O(17) C(27) 3.37(1) 2_555
O(17) C(19) 3.406(5) 4_555
O(17) C(6) 3.413(6) 4_554
O(17) C(29) 3.555(9) 2_655
N(5) C(6) 3.562(6) 4_554
C(1) C(24) 3.524(7) 4_555
C(2) C(27') 3.47(2) 3_556
C(3) C(27') 3.40(2) 3_556
C(4) C(19) 3.590(6) 4_555
C(8) C(11) 3.560(7) 3_656
C(11) C(14) 3.562(7) 4_555
C(20) C(24) 3.568(7) 3_555
C(27') C(27') 2.68(6) 3_556
